data_8100799
loop_
_publ_author_name
'Spina, Laurent'
'Tillard, Monique'
'Belin, Claude'

_publ_section_title
;
Crystal structure of the intermetallic compound lithium aluminum germanium, 
Li~16~Al~4~Ge~7~
;
_journal_issue 4
_journal_name_full 'Zeitschrift f\"ur Kristallographie - New Crystal Structures'
_journal_page_first 453
_journal_page_last 454
_journal_volume 217
_journal_year 2002
_chemical_formula_moiety ' Al4.00 Ge7.00 Li16.03 '
_chemical_formula_structural 'Li16 Al4 Ge7'
_chemical_formula_sum 'Al4 Ge7 Li16'
_chemical_formula_weight 727.11
_space_group_IT_number 141
_symmetry_cell_setting tetragonal
_symmetry_space_group_name_Hall '-I 4bd 2'
_symmetry_space_group_name_H-M 'I 41/a m d :2'
_cell_angle_alpha 90
_cell_angle_beta 90
_cell_angle_gamma 90
_cell_formula_units_Z 1
_cell_length_a 6.193(2)
_cell_length_b 6.193(2)
_cell_length_c 12.267(3)
_cell_measurement_temperature 293
_cell_volume 470.5
_diffrn_ambient_temperature 293(2)
_exptl_crystal_density_diffrn 2.567
_cod_depositor_comments
;
The following automatic conversions were performed:
'_symmetry_cell_setting' value 'Tetragonal' changed to 'tetragonal'
according to '/home/saulius/struct/CIF-dictionaries/cif_core.dic'
dictionary named 'cif_core.dic' version 2.4.1 from 2010-06-29.

Automatic conversion script
Id: cif_fix_enum 1527 2010-12-29 10:47:43Z saulius 
;
_cod_original_sg_symbol_H-M 'I 41/a m d'
_cod_original_formula_sum ' Al4 Ge7 Li16 '
_cod_database_code 8100799

loop_
_symmetry_equiv_pos_as_xyz
x,y,z
-x,-y,-z
x+1/2,y+1/2,z+1/2
-x+1/2,-y+1/2,-z+1/2
-y+1/4,x+3/4,z+1/4
y+1/4,-x+3/4,-z+1/4
-y+3/4,x+5/4,z+3/4
y+3/4,-x+5/4,-z+3/4
-x+1/2,-y,z+1/2
x+1/2,y,-z+1/2
-x+1,-y+1/2,z+1
x+1,y+1/2,-z+1
y+1/4,-x+1/4,z+3/4
-y+1/4,x+1/4,-z+3/4
y+3/4,-x+3/4,z+5/4
-y+3/4,x+3/4,-z+5/4
-x,y,z
x,-y,-z
-x+1/2,y+1/2,z+1/2
x+1/2,-y+1/2,-z+1/2
y+3/4,x+3/4,z+1/4
-y+3/4,-x+3/4,-z+1/4
y+5/4,x+5/4,z+3/4
-y+5/4,-x+5/4,-z+3/4
x+1/2,-y,z+1/2
-x+1/2,y,-z+1/2
x+1,-y+1/2,z+1
-x+1,y+1/2,-z+1
-y+3/4,-x+1/4,z+3/4
y+3/4,x+1/4,-z+3/4
-y+5/4,-x+3/4,z+5/4
y+5/4,x+3/4,-z+5/4

loop_
_atom_site_label
_atom_site_type_symbol
_atom_site_fract_x
_atom_site_fract_y
_atom_site_fract_z
_atom_site_U_iso_or_equiv
_atom_site_occupancy
_atom_site_adp_type
Ge1 GE 0.0000 0.7500 0.1250 0.0088 1.0000 Uani
Ge2 GE 0.0000 0.2500 0.3750 0.0221 0.751(14) Uani
Li2 LI 0.0000 0.2500 0.3750 0.0221 0.249(14) Uani
Al1 AL 0.2362(18) 0.5000 0.0000 0.0185 0.250(17) Uani
Li1 LI 0.2362(18) 0.5000 0.0000 0.0185 0.750(17) Uani
Li3 LI 0.0000 0.2500 0.118(4) 0.013(8) 0.38(6) Uiso

loop_
_atom_site_aniso_label
_atom_site_aniso_U_11
_atom_site_aniso_U_22
_atom_site_aniso_U_33
_atom_site_aniso_U_23
_atom_site_aniso_U_13
_atom_site_aniso_U_12
Ge1 0.0082(5) 0.0082(5) 0.0100(9) 0.0000 0.0000 0.0000
Ge2 0.0247(14) 0.0247(14) 0.0169(19) 0.0000 0.0000 0.0000
Li2 0.0247(14) 0.0247(14) 0.0169(19) 0.0000 0.0000 0.0000
Al1 0.027(6) 0.009(3) 0.0196(18) -0.008(3) 0.0000 0.0000
Li1 0.027(6) 0.009(3) 0.0196(18) -0.008(3) 0.0000 0.0000

loop_
_geom_bond_atom_site_label_1
_geom_bond_site_symmetry_1
_geom_bond_atom_site_label_2
_geom_bond_site_symmetry_2
_geom_bond_distance
_geom_bond_publ_flag
Ge1 . Al1 . 2.624(6) yes
Ge1 . Al1 2_565 2.624(6) no
Ge1 . Al1 5_555 2.624(6) no
Ge1 . Al1 6_455 2.624(6) no
Ge1 . Al1 11_464 2.624(6) no
Ge1 . Al1 12_454 2.624(6) no
Ge1 . Al1 15_454 2.624(6) no
Ge1 . Al1 16_554 2.624(6) no
Ge1 . Li1 . 2.624(6) yes
Ge1 . Li1 2_565 2.624(6) no
Ge1 . Li1 5_555 2.624(6) no
Ge1 . Li1 6_455 2.624(6) no
Ge1 . Li1 11_464 2.624(6) no
Ge1 . Li1 12_454 2.624(6) no
Ge1 . Li1 15_454 2.624(6) no
Ge1 . Li1 16_554 2.624(6) no
Ge1 . Li3 . 3.0979(16) yes
Ge1 . Li3 1_565 3.0979(16) no
Ge1 . Li3 2_565 2.98(5) yes
Ge1 . Li3 5_555 2.98(5) no
Ge1 . Li3 6_455 3.0979(16) no
Ge1 . Li3 6_555 3.0979(16) no
Ge2 . Al1 3_445 2.724(7) yes
Ge2 . Al1 4_555 2.724(7) no
Ge2 . Al1 5_545 2.724(7) no
Ge2 . Al1 6_455 2.724(7) no
Ge2 . Al1 9_565 2.724(7) no
Ge2 . Al1 10_455 2.724(7) no
Ge2 . Al1 15_454 2.724(7) no
Ge2 . Al1 16_544 2.724(7) no
Ge2 . Li1 3_445 2.724(7) no
Ge2 . Li1 4_555 2.724(7) no
Ge2 . Li1 5_545 2.724(7) yes
Ge2 . Li1 6_455 2.724(7) no
Ge2 . Li1 9_565 2.724(7) no
Ge2 . Li1 10_455 2.724(7) no
Ge2 . Li1 15_454 2.724(7) no
Ge2 . Li1 16_544 2.724(7) no
Ge2 . Li3 . 3.16(5) yes
Ge2 . Li3 4_455 3.0979(16) yes
Ge2 . Li3 4_555 3.0979(16) no
Ge2 . Li3 5_545 3.0979(16) no
Ge2 . Li3 5_555 3.0979(16) no
Ge2 . Li3 8_445 3.16(5) no
Li2 . Al1 3_445 2.724(7) yes
Li2 . Al1 4_555 2.724(7) no
Li2 . Al1 5_545 2.724(7) no
Li2 . Al1 6_455 2.724(7) no
Li2 . Al1 9_565 2.724(7) no
Li2 . Al1 10_455 2.724(7) no
Li2 . Al1 15_454 2.724(7) no
Li2 . Al1 16_544 2.724(7) no
Li2 . Li1 3_445 2.724(7) yes
Li2 . Li1 4_555 2.724(7) no
Li2 . Li1 5_545 2.724(7) no
Li2 . Li1 6_455 2.724(7) no
Li2 . Li1 9_565 2.724(7) no
Li2 . Li1 10_455 2.724(7) no
Li2 . Li1 15_454 2.724(7) no
Li2 . Li1 16_544 2.724(7) no
Li2 . Li3 . 3.16(5) yes
Li2 . Li3 4_455 3.0979(16) yes
Li2 . Li3 4_555 3.0979(16) no
Li2 . Li3 5_545 3.0979(16) no
Li2 . Li3 5_555 3.0979(16) no
Li2 . Li3 8_445 3.16(5) no
Al1 . Al1 2_565 2.93(2) yes
Al1 . Al1 2_665 3.27(2) yes
Al1 . Al1 7_544 3.0691(3) yes
Al1 . Al1 12_444 3.0965(10) yes
Al1 . Al1 12_454 3.0965(10) no
Al1 . Al1 15_454 3.0691(3) no
Al1 . Li1 2_565 2.93(2) no
Al1 . Li1 2_665 3.27(2) no
Al1 . Li1 7_544 3.0691(3) no
Al1 . Li1 12_444 3.0965(10) no
Al1 . Li1 12_454 3.0965(10) no
Al1 . Li1 15_454 3.0691(3) no
Al1 . Li1 14_554 4.299(8) no
Al1 . Li1 14_654 4.420(8) no
Al1 . Li1 16_544 4.4202(2) no
Al1 . Li1 16_554 4.2986(2) no
Al1 . Li3 . 2.57(3) yes
Al1 . Li3 2_565 2.57(3) no
Al1 . Li3 7_544 2.78(3) yes
Al1 . Li3 6_555 2.78(3) no
Li1 . Li1 2_565 2.93(2) no
Li1 . Li1 2_665 3.27(2) no
Li1 . Li1 7_544 3.0691(3) no
Li1 . Li1 12_444 3.0965(10) no
Li1 . Li1 12_454 3.0965(10) no
Li1 . Li1 15_454 3.0691(3) no
Li1 . Li3 . 2.57(3) no
Li1 . Li3 2_565 2.57(3) no
Li1 . Li3 7_544 2.78(3) no
Li1 . Li3 6_555 2.78(3) no
